data_2005322
loop_
_publ_author_name
'Blackburn, A. C.'
'Dobson, A. J.'
'Gerkin, R. E.'

_publ_section_title
;
 Biphenyl-3-carboxylic Acid at 296 and 203K
;
_journal_issue 9
_journal_name_full 'Acta Crystallographica Section C'
_journal_page_first 2320
_journal_page_last 2323
_journal_paper_doi 10.1107/S0108270196003514
_journal_volume 52
_journal_year 1996
_chemical_formula_iupac 'C13 H10 O2'
_chemical_formula_moiety 'C13 H10 O2'
_chemical_formula_sum 'C13 H10 O2'
_chemical_formula_weight 198.22
_chemical_name_common 'Biphenyl-3-carboxylic acid'
_chemical_name_systematic ' ?'
_space_group_IT_number 15
_symmetry_cell_setting monoclinic
_symmetry_space_group_name_Hall '-C 2yc'
_symmetry_space_group_name_H-M 'C 1 2/c 1'
_cell_angle_alpha 90
_cell_angle_beta 94.83(2)
_cell_angle_gamma 90
_cell_formula_units_Z 8
_cell_length_a 41.065(3)
_cell_length_b 6.965(3)
_cell_length_c 7.051(3)
_cell_measurement_reflns_used 25
_cell_measurement_temperature 203
_cell_measurement_theta_max 17.7
_cell_measurement_theta_min 15.4
_cell_volume 2009.5(12)
_computing_cell_refinement 'MSC/AFC Diffractometer Control Software'
_computing_data_collection
;
MSC/AFC Diffractometer Control Software
(Molecular Structure Corporation, 1988)
;
_computing_data_reduction 'TEXSAN (Molecular Structure Corporation, 1989)'
_computing_molecular_graphics 'ORTEPII (Johnson, 1976)'
_computing_publication_material TEXSAN
_computing_structure_refinement TEXSAN
_computing_structure_solution 'MITHRIL (Gilmore, 1983)'
_diffrn_ambient_temperature 203
_diffrn_measurement_device 'Rigaku AFC-5S'
_diffrn_measurement_method \w
_diffrn_radiation_monochromator graphite
_diffrn_radiation_source 'X-ray tube'
_diffrn_radiation_type MoK\a
_diffrn_radiation_wavelength 0.71073
_diffrn_reflns_av_R_equivalents 0.013
_diffrn_reflns_limit_h_max 53
_diffrn_reflns_limit_h_min 0
_diffrn_reflns_limit_k_max 9
_diffrn_reflns_limit_k_min 0
_diffrn_reflns_limit_l_max 9
_diffrn_reflns_limit_l_min -9
_diffrn_reflns_number 2535
_diffrn_reflns_theta_max 27.50
_diffrn_reflns_theta_min 2.00
_diffrn_standards_decay_% 'intensity variation: +- 2.2%'
_diffrn_standards_interval_count 150
_diffrn_standards_number 6
_exptl_absorpt_coefficient_mu 0.082
_exptl_absorpt_correction_type none
_exptl_crystal_colour colorless
_exptl_crystal_density_diffrn 1.310
_exptl_crystal_density_method 'not measured'
_exptl_crystal_description 'cut prism'
_exptl_crystal_F_000 832
_exptl_crystal_size_max 0.39
_exptl_crystal_size_mid 0.39
_exptl_crystal_size_min 0.34
_refine_diff_density_max 0.18
_refine_diff_density_min -0.18
_refine_ls_extinction_coef 2.2E-7(7)
_refine_ls_extinction_method 'Zachariasen (1963, 1968)'
_refine_ls_goodness_of_fit_obs 1.79
_refine_ls_matrix_type full
_refine_ls_number_parameters 141
_refine_ls_number_reflns 1513
_refine_ls_R_factor_obs 0.039
_refine_ls_shift/esd_max <0.01
_refine_ls_structure_factor_coef F
_refine_ls_weighting_details 'w = 1/\s^2^(F)'
_refine_ls_weighting_scheme calc
_refine_ls_wR_factor_obs 0.049
_reflns_number_observed 1513
_reflns_number_total 2500
_reflns_observed_criterion 'I >3\s~I~'
_cod_data_source_file bk1218.cif
_cod_data_source_block I_at_203K
_cod_depositor_comments
;
The following automatic conversions were performed:

'_refine_ls_weighting_scheme' value 'w = 1/\s^2^(F)' was changed to
'calc'. New tag '_refine_ls_weighting_details' was created. The value
of the new tag was set to 'w = 1/\s^2^(F)'.

Automatic conversion script
Id: cif_fix_values 3143 2015-03-26 13:38:13Z robertas 
;
_cod_original_sg_symbol_H-M 'C 2/c'
_cod_database_code 2005322

loop_
_symmetry_equiv_pos_as_xyz
x,y,z
'-x,y,1/2 -z'
-x,-y,-z
'x, -y, 1/2 +z'
' 1/2 +x, 1/2 +y, z'
' 1/2 -x, 1/2+y, 1/2 -z'
' 1/2 -x, 1/2 -y, -z'
' 1/2 +x, 1/2 -y, 1/2 +z'

loop_
_atom_site_aniso_label
_atom_site_aniso_U_11
_atom_site_aniso_U_22
_atom_site_aniso_U_33
_atom_site_aniso_U_12
_atom_site_aniso_U_13
_atom_site_aniso_U_23
O1 0.0236(7) 0.147(2) 0.0480(8) -0.0030(8) -0.0031(6) -0.0008(9)
O2 0.0285(6) 0.1110(10) 0.0391(7) 0.0001(7) 0.0007(5) 0.0043(8)
C1 0.0292(8) 0.0308(9) 0.0327(8) 0.0011(7) 0.0003(6) -0.0006(7)
C2 0.0291(8) 0.0440(10) 0.0306(8) -0.0006(8) -0.0011(6) -0.0013(8)
C3 0.0272(8) 0.0450(10) 0.0384(8) -0.0003(8) -0.0007(7) -0.0029(8)
C4 0.0292(8) 0.0580(10) 0.0409(9) 0.0002(8) -0.0080(7) -0.0019(9)
C5 0.0409(10) 0.0600(10) 0.0314(9) 0.0009(9) -0.0027(7) 0.0022(9)
C6 0.0338(8) 0.0450(10) 0.0343(9) 0.0005(8) 0.0023(7) 0.0018(8)
C7 0.0258(7) 0.0323(9) 0.0298(7) 0.0016(7) 0.0018(6) -0.0027(7)
C8 0.0303(8) 0.0380(10) 0.0375(9) -0.0031(7) 0.0026(7) 0.0044(7)
C9 0.0354(9) 0.0430(10) 0.0375(9) 0.0025(8) -0.0032(7) 0.0069(8)
C10 0.0267(8) 0.0430(10) 0.0403(9) 0.0024(8) -0.0028(7) -0.0038(8)
C11 0.0286(8) 0.0410(10) 0.0395(9) -0.0028(7) 0.0057(7) -0.0016(8)
C12 0.0315(8) 0.0356(10) 0.0311(8) -0.0002(7) 0.0040(7) 0.0030(7)
C13 0.0261(8) 0.0650(10) 0.0419(10) -0.0005(9) -0.0032(7) -0.0018(9)

loop_
_atom_site_label
_atom_site_fract_x
_atom_site_fract_y
_atom_site_fract_z
_atom_site_U_iso_or_equiv
_atom_site_thermal_displace_type
_atom_site_calc_flag
_atom_site_calc_attached_atom
_atom_site_type_symbol
O1 0.99099(3) 0.2678(3) -0.0143(2) 0.0731(5) Uij ? ? O
O2 0.95872(3) 0.2790(2) -0.2821(2) 0.0597(4) Uij ? ? O
C1 0.87548(4) 0.2377(2) 0.0207(2) 0.0310(4) Uij ? ? C
C2 0.90275(4) 0.2578(3) -0.0818(2) 0.0347(4) Uij ? ? C
C3 0.93425(4) 0.2552(3) 0.0090(2) 0.0370(4) Uij ? ? C
C4 0.93877(4) 0.2345(3) 0.2054(3) 0.0432(5) Uij ? ? C
C5 0.91177(4) 0.2152(3) 0.3087(2) 0.0443(5) Uij ? ? C
C6 0.88069(4) 0.2160(3) 0.2177(2) 0.0376(5) Uij ? ? C
C7 0.84183(4) 0.2397(2) -0.0754(2) 0.0293(4) Uij ? ? C
C8 0.83419(4) 0.3477(3) -0.2401(2) 0.0353(5) Uij ? ? C
C9 0.80241(4) 0.3540(3) -0.3250(2) 0.0390(5) Uij ? ? C
C10 0.77785(4) 0.2529(3) -0.2480(2) 0.0371(4) Uij ? ? C
C11 0.78518(4) 0.1427(3) -0.0872(2) 0.0362(5) Uij ? ? C
C12 0.81665(4) 0.1360(2) -0.0013(2) 0.0326(4) Uij ? ? C
C13 0.96262(4) 0.2688(3) -0.1057(3) 0.0447(5) Uij ? ? C
H1 1.0117(7) 0.276(4) -0.110(4) 0.13(1) Uiso ? ? H
H2 0.8998 0.2742 -0.2202 0.0416 Uiso calc C2 H
H4 0.9608 0.2337 0.2700 0.0518 Uiso calc C4 H
H5 0.9148 0.2008 0.4474 0.0531 Uiso calc C5 H
H6 0.8619 0.2010 0.2930 0.0451 Uiso calc C6 H
H8 0.8515 0.4198 -0.2964 0.0425 Uiso calc C8 H
H9 0.7974 0.4307 -0.4403 0.0467 Uiso calc C9 H
H10 0.7554 0.2592 -0.3068 0.0445 Uiso calc C10 H
H11 0.7679 0.0686 -0.0335 0.0435 Uiso calc C11 H
H12 0.8214 0.0574 0.1131 0.0391 Uiso calc C12 H

loop_
_atom_type_symbol
_atom_type_scat_dispersion_real
_atom_type_scat_dispersion_imag
_atom_type_scat_source
H 0 0 'Stewart, Davidson \& Simpson (1965)'
C .002 .002 'Cromer \& Waber (1974)'
O .008 .006 'Cromer \& Waber (1974)'

loop_
_geom_angle_atom_site_label_1
_geom_angle_atom_site_label_2
_geom_angle_atom_site_label_3
_geom_angle
_geom_angle_publ_flag
C2 C1 C6 117.80(10) yes
C2 C1 C7 121.40(10) yes
C6 C1 C7 120.90(10) yes
C1 C2 C3 121.10(10) yes
C2 C3 C4 120.0(2) yes
C3 C4 C5 119.30(10) yes
C4 C5 C6 120.4(2) yes
C1 C6 C5 121.4(2) yes
C1 C7 C8 121.20(10) yes
C1 C7 C12 120.90(10) yes
C8 C7 C12 117.90(10) yes
C7 C8 C9 120.80(10) yes
C8 C9 C10 120.4(2) yes
C9 C10 C11 119.40(10) yes
C10 C11 C12 120.7(2) yes
C7 C12 C11 120.80(10) yes
C2 C3 C13 119.50(10) yes
C4 C3 C13 120.50(10) yes
C3 C13 O1 116.7(2) yes
C3 C13 O2 120.70(10) yes
O1 C13 O2 122.6(2) yes
C13 O1 H1 113.0(10) yes

loop_
_geom_bond_atom_site_label_1
_geom_bond_atom_site_label_2
_geom_bond_distance
_geom_bond_publ_flag
C1 C2 1.390(2) yes
C1 C6 1.396(2) yes
C1 C7 1.487(2) yes
C2 C3 1.394(2) yes
C3 C4 1.389(2) yes
C4 C5 1.384(2) yes
C5 C6 1.379(2) yes
C7 C8 1.397(2) yes
C7 C12 1.398(2) yes
C8 C9 1.390(2) yes
C9 C10 1.378(2) yes
C10 C11 1.381(2) yes
C11 C12 1.381(2) yes
C3 C13 1.476(2) yes
C13 O1 1.283(2) yes
C13 O2 1.243(2) yes
